data_4037012
loop_
_publ_author_name
'Chourasiya, Sumit S.'
'Kathuria, Deepika'
'Nikam, Sampada S.'
'Ramakrishnan, Ashok'
'Khullar, Sadhika'
'Mandal, Sanjay K.'
'Chakraborti, Asit K.'
'Bharatam, Prasad V.'

_publ_section_title
;
 Azine-Hydrazone Tautomerism of Guanylhydrazones: Evidence for the
 Preference Toward the Azine Tautomer.
;
_journal_issue 17
_journal_name_full 'The Journal of organic chemistry'
_journal_page_first 7574
_journal_page_last 7583
_journal_paper_doi 10.1021/acs.joc.6b01258
_journal_volume 81
_journal_year 2016
_chemical_formula_moiety 'C19 H22 N4 O3, C H4 O'
_chemical_formula_sum 'C20 H26 N4 O4'
_chemical_formula_weight 386.45
_space_group_crystal_system triclinic
_space_group_IT_number 2
_space_group_name_Hall '-P 1'
_space_group_name_H-M_alt 'P -1'
_atom_sites_solution_hydrogens geom
_atom_sites_solution_primary direct
_atom_sites_solution_secondary difmap
_cell_angle_alpha 104.87(2)
_cell_angle_beta 101.59(3)
_cell_angle_gamma 111.32(3)
_cell_formula_units_Z 2
_cell_length_a 8.887(17)
_cell_length_b 10.048(19)
_cell_length_c 12.94(2)
_cell_measurement_reflns_used 3381
_cell_measurement_temperature 296.(2)
_cell_measurement_theta_max 24.9845
_cell_measurement_theta_min 2.3212
_cell_volume 983(3)
_computing_cell_refinement 'SAINT V8.27B (Bruker AXS Inc., 2012)'
_computing_data_collection 'APEX2 (Bruker)'
_computing_data_reduction 'SAINT V8.27B (Bruker AXS Inc., 2012)'
_computing_molecular_graphics 'SHELXTL (Bruker AXS)'
_computing_publication_material 'SHELXTL (Bruker AXS)'
_computing_structure_refinement 'SHELXL-97 (Sheldrick, 2008)'
_computing_structure_solution 'SHELXS-97 (Sheldrick, 2008)'
_diffrn_ambient_temperature 296.(2)
_diffrn_detector_area_resol_mean 8.3333
_diffrn_measured_fraction_theta_full 0.997
_diffrn_measured_fraction_theta_max 0.997
_diffrn_measurement_device_type 'Bruker Kappa APEX II'
_diffrn_measurement_method 'phi and omega scans'
_diffrn_radiation_monochromator graphite
_diffrn_radiation_type 'Mo K\a'
_diffrn_radiation_wavelength 0.71073
_diffrn_reflns_av_R_equivalents 0.0760
_diffrn_reflns_av_sigmaI/netI 0.0684
_diffrn_reflns_limit_h_max 10
_diffrn_reflns_limit_h_min -10
_diffrn_reflns_limit_k_max 11
_diffrn_reflns_limit_k_min -11
_diffrn_reflns_limit_l_max 15
_diffrn_reflns_limit_l_min -15
_diffrn_reflns_number 11768
_diffrn_reflns_theta_full 25.00
_diffrn_reflns_theta_max 25.00
_diffrn_reflns_theta_min 1.72
_diffrn_source 'sealed tube'
_diffrn_source_type 'fine focus'
_exptl_absorpt_coefficient_mu 0.092
_exptl_absorpt_correction_T_max 0.7452
_exptl_absorpt_correction_T_min 0.4932
_exptl_absorpt_correction_type multi-scan
_exptl_absorpt_process_details 'SADABS V2012/1 (Bruker AXS Inc.)'
_exptl_crystal_colour colorless
_exptl_crystal_density_diffrn 1.305
_exptl_crystal_density_method 'not measured'
_exptl_crystal_description rectangle
_exptl_crystal_F_000 412
_exptl_crystal_size_max 0.16
_exptl_crystal_size_mid 0.12
_exptl_crystal_size_min 0.10
_refine_diff_density_max 0.752
_refine_diff_density_min -0.439
_refine_ls_extinction_method none
_refine_ls_goodness_of_fit_ref 0.992
_refine_ls_hydrogen_treatment mixed
_refine_ls_matrix_type full
_refine_ls_number_parameters 258
_refine_ls_number_reflns 3463
_refine_ls_number_restraints 0
_refine_ls_restrained_S_all 0.992
_refine_ls_R_factor_all 0.1017
_refine_ls_R_factor_gt 0.0820
_refine_ls_shift/su_max 0.000
_refine_ls_shift/su_mean 0.000
_refine_ls_structure_factor_coef Fsqd
_refine_ls_weighting_details 'calc w=1/[\s^2^(Fo^2^)+(0.1688P)^2^+0.0000P] where P=(Fo^2^+2Fc^2^)/3'
_refine_ls_weighting_scheme calc
_refine_ls_wR_factor_gt 0.2138
_refine_ls_wR_factor_ref 0.2318
_reflns_number_gt 2460
_reflns_number_total 3463
_reflns_threshold_expression >2sigma(I)
_cod_data_source_file jo6b01258_si_002.cif
_cod_data_source_block 14
_cod_original_cell_volume 983.(3)
_cod_database_code 4037012

loop_
_space_group_symop_operation_xyz
'x, y, z'
'-x, -y, -z'

loop_
_atom_site_type_symbol
_atom_site_label
_atom_site_fract_x
_atom_site_fract_y
_atom_site_fract_z
_atom_site_U_iso_or_equiv
_atom_site_adp_type
_atom_site_calc_flag
_atom_site_refinement_flags
_atom_site_occupancy
O O1 0.3367(3) 0.6322(2) 0.85060(16) 0.0325(5) Uani d . 1
O O2 -0.3101(2) 0.6067(2) 0.76113(15) 0.0292(5) Uani d . 1
O O3 1.1052(3) 1.1469(2) 0.85158(15) 0.0298(5) Uani d . 1
O O4 0.1889(3) 0.5553(3) 0.5319(2) 0.0539(7) Uani d . 1
H H22 0.0949 0.5488 0.5341 0.081 Uiso calc R 1
N N1 0.0666(3) 1.1999(3) 0.49943(19) 0.0319(6) Uani d . 1
H H1B -0.0222 1.1154 0.4827 0.038 Uiso calc R 1
H H1A 0.0569 1.2708 0.4771 0.038 Uiso calc R 1
N N2 0.2302(3) 1.1090(2) 0.59331(18) 0.0254(6) Uani d . 1
N N3 0.3988(3) 1.1433(2) 0.64603(18) 0.0262(6) Uani d . 1
N N4 0.3532(3) 1.3569(3) 0.58484(19) 0.0324(6) Uani d . 1
H H4A 0.4535 1.3756 0.6247 0.039 Uiso calc R 1
H H4B 0.3381 1.4249 0.5608 0.039 Uiso calc R 1
C C1 0.2193(4) 1.2208(3) 0.5600(2) 0.0241(6) Uani d . 1
C C9 -0.1462(4) 0.6219(3) 0.7847(2) 0.0248(7) Uani d . 1
C C8 -0.0117(4) 0.7348(3) 0.7719(2) 0.0243(6) Uani d . 1
H H3 -0.0302 0.8088 0.7479 0.029 Uiso calc R 1
C C4 0.4227(4) 1.0647(3) 0.7086(2) 0.0242(6) Uani d . 1
C C6 0.2928(4) 0.8512(3) 0.7756(2) 0.0247(6) Uani d . 1
H H2 0.3979 0.8483 0.7945 0.03 Uiso calc R 1
C C5 0.2838(4) 0.9582(3) 0.7329(2) 0.0234(6) Uani d . 1
H H1 0.1805 0.9648 0.7176 0.028 Uiso calc R 1
C C15 0.6008(4) 1.0854(3) 0.7509(2) 0.0232(6) Uani d . 1
C C20 0.6848(4) 1.1224(3) 0.8646(2) 0.0260(7) Uani d . 1
H H15 0.6267 1.1321 0.9163 0.031 Uiso calc R 1
C C19 0.8536(4) 1.1452(3) 0.9029(2) 0.0245(6) Uani d . 1
H H14 0.9078 1.1709 0.9794 0.029 Uiso calc R 1
C C18 0.9407(4) 1.1291(3) 0.8252(2) 0.0236(6) Uani d . 1
C C21 1.1925(4) 1.1730(4) 0.9646(2) 0.0358(7) Uani d . 1
H H17 1.2043 1.2683 1.0139 0.054 Uiso calc R 1
H H16 1.3037 1.1774 0.9701 0.054 Uiso calc R 1
H H18 1.1287 1.0911 0.9862 0.054 Uiso calc R 1
C C16 0.6923(4) 1.0711(3) 0.6748(2) 0.0255(6) Uani d . 1
H H12 0.639 1.0465 0.5984 0.031 Uiso calc R 1
C C17 0.8585(4) 1.0925(3) 0.7111(2) 0.0269(7) Uani d . 1
H H13 0.9165 1.0826 0.6593 0.032 Uiso calc R 1
C C7 0.1513(4) 0.7391(3) 0.7947(2) 0.0236(6) Uani d . 1
C C10 -0.1174(4) 0.5129(3) 0.8239(2) 0.0273(7) Uani d . 1
H H4 -0.2064 0.4384 0.834 0.033 Uiso calc R 1
C C11 0.0418(4) 0.5154(3) 0.8476(2) 0.0289(7) Uani d . 1
H H5 0.0598 0.4431 0.8743 0.035 Uiso calc R 1
C C12 0.1769(4) 0.6258(3) 0.8319(2) 0.0248(6) Uani d . 1
C C13 0.3593(4) 0.5080(4) 0.8742(3) 0.0383(8) Uani d . 1
H H7 0.3466 0.5096 0.9464 0.057 Uiso calc R 1
H H8 0.4714 0.5182 0.8755 0.057 Uiso calc R 1
H H6 0.2749 0.4128 0.8165 0.057 Uiso calc R 1
C C22 0.2595(5) 0.6660(4) 0.4818(3) 0.0424(8) Uani d . 1
H H19 0.2924 0.7671 0.5335 0.064 Uiso calc R 1
H H21 0.1752 0.6452 0.4129 0.064 Uiso calc R 1
H H20 0.3578 0.6593 0.4656 0.064 Uiso calc R 1
C C14 -0.3457(4) 0.7156(3) 0.7211(2) 0.0316(7) Uani d . 1
H H11 -0.2767 0.8166 0.777 0.047 Uiso calc R 1
H H9 -0.4644 0.6921 0.7075 0.047 Uiso calc R 1
H H10 -0.32 0.7111 0.6521 0.047 Uiso calc R 1

loop_
_atom_site_aniso_label
_atom_site_aniso_U_11
_atom_site_aniso_U_22
_atom_site_aniso_U_33
_atom_site_aniso_U_12
_atom_site_aniso_U_13
_atom_site_aniso_U_23
O1 0.0302(13) 0.0227(11) 0.0470(12) 0.0096(9) 0.0104(10) 0.0209(9)
O2 0.0220(12) 0.0207(10) 0.0382(11) 0.0039(9) 0.0053(9) 0.0118(8)
O3 0.0274(13) 0.0263(11) 0.0319(10) 0.0093(9) 0.0076(9) 0.0100(8)
O4 0.0579(19) 0.0386(14) 0.0599(15) 0.0138(14) 0.0108(14) 0.0268(11)
N1 0.0295(15) 0.0209(12) 0.0394(13) 0.0055(11) 0.0026(12) 0.0168(10)
N2 0.0241(14) 0.0181(12) 0.0294(12) 0.0050(10) 0.0042(10) 0.0115(9)
N3 0.0229(14) 0.0211(12) 0.0290(12) 0.0060(10) 0.0026(10) 0.0106(9)
N4 0.0278(15) 0.0194(13) 0.0394(13) 0.0033(11) 0.0003(11) 0.0130(10)
C1 0.0259(17) 0.0175(13) 0.0248(13) 0.0056(12) 0.0061(12) 0.0086(10)
C9 0.0238(17) 0.0179(13) 0.0241(13) 0.0036(12) 0.0052(12) 0.0046(10)
C8 0.0253(17) 0.0147(13) 0.0251(13) 0.0035(12) 0.0043(12) 0.0060(10)
C4 0.0281(17) 0.0186(13) 0.0232(12) 0.0072(12) 0.0073(12) 0.0088(10)
C6 0.0223(16) 0.0181(14) 0.0284(14) 0.0046(12) 0.0057(12) 0.0083(10)
C5 0.0207(16) 0.0185(13) 0.0254(13) 0.0044(12) 0.0048(12) 0.0078(10)
C15 0.0247(17) 0.0108(12) 0.0284(14) 0.0018(11) 0.0051(12) 0.0098(10)
C20 0.0299(18) 0.0170(13) 0.0287(14) 0.0060(12) 0.0112(13) 0.0096(10)
C19 0.0277(18) 0.0150(13) 0.0228(13) 0.0040(12) 0.0032(12) 0.0065(10)
C18 0.0217(17) 0.0105(12) 0.0329(14) 0.0027(11) 0.0053(12) 0.0082(10)
C21 0.0278(19) 0.0363(17) 0.0371(16) 0.0089(15) 0.0055(14) 0.0150(13)
C16 0.0279(17) 0.0186(14) 0.0253(13) 0.0062(12) 0.0050(12) 0.0092(10)
C17 0.0310(18) 0.0181(14) 0.0297(14) 0.0080(12) 0.0113(13) 0.0083(10)
C7 0.0250(17) 0.0138(13) 0.0252(13) 0.0034(12) 0.0048(12) 0.0068(10)
C10 0.0284(18) 0.0159(13) 0.0315(14) 0.0035(12) 0.0090(13) 0.0092(10)
C11 0.0333(19) 0.0150(13) 0.0323(14) 0.0052(13) 0.0066(13) 0.0103(10)
C12 0.0241(17) 0.0192(14) 0.0275(13) 0.0065(12) 0.0058(12) 0.0090(10)
C13 0.040(2) 0.0315(17) 0.0553(19) 0.0184(16) 0.0174(16) 0.0288(15)
C22 0.054(2) 0.0340(17) 0.0404(17) 0.0169(16) 0.0173(16) 0.0165(13)
C14 0.0266(18) 0.0228(15) 0.0395(16) 0.0071(13) 0.0066(14) 0.0107(12)

loop_
_atom_type_symbol
_atom_type_description
_atom_type_scat_dispersion_real
_atom_type_scat_dispersion_imag
_atom_type_scat_source
C C 0.0033 0.0016 'International Tables Vol C Tables 4.2.6.8 and 6.1.1.4'
H H 0.0000 0.0000 'International Tables Vol C Tables 4.2.6.8 and 6.1.1.4'
N N 0.0061 0.0033 'International Tables Vol C Tables 4.2.6.8 and 6.1.1.4'
O O 0.0106 0.0060 'International Tables Vol C Tables 4.2.6.8 and 6.1.1.4'

loop_
_geom_angle_atom_site_label_1
_geom_angle_atom_site_label_2
_geom_angle_atom_site_label_3
_geom_angle
C12 O1 C13 117.3(2)
C9 O2 C14 117.7(2)
C18 O3 C21 118.3(2)
C22 O4 H22 109.5
C1 N1 H1B 120.0
C1 N1 H1A 120.0
H1B N1 H1A 120.0
C1 N2 N3 111.3(2)
C4 N3 N2 116.1(2)
C1 N4 H4A 120.0
C1 N4 H4B 120.0
H4A N4 H4B 120.0
N2 C1 N1 118.6(3)
N2 C1 N4 124.3(3)
N1 C1 N4 117.1(2)
O2 C9 C8 124.9(3)
O2 C9 C10 115.6(2)
C8 C9 C10 119.5(3)
C9 C8 C7 121.2(3)
C9 C8 H3 119.4
C7 C8 H3 119.4
N3 C4 C5 123.0(3)
N3 C4 C15 115.7(2)
C5 C4 C15 121.3(2)
C5 C6 C7 125.7(3)
C5 C6 H2 117.2
C7 C6 H2 117.2
C6 C5 C4 125.5(3)
C6 C5 H1 117.3
C4 C5 H1 117.3
C20 C15 C16 117.7(3)
C20 C15 C4 122.6(2)
C16 C15 C4 119.7(3)
C15 C20 C19 121.7(2)
C15 C20 H15 119.2
C19 C20 H15 119.2
C20 C19 C18 119.3(3)
C20 C19 H14 120.4
C18 C19 H14 120.4
O3 C18 C17 115.2(2)
O3 C18 C19 125.1(3)
C17 C18 C19 119.8(3)
O3 C21 H17 109.5
O3 C21 H16 109.5
H17 C21 H16 109.5
O3 C21 H18 109.5
H17 C21 H18 109.5
H16 C21 H18 109.5
C17 C16 C15 121.4(3)
C17 C16 H12 119.3
C15 C16 H12 119.3
C16 C17 C18 120.2(3)
C16 C17 H13 119.9
C18 C17 H13 119.9
C8 C7 C12 118.5(3)
C8 C7 C6 122.3(3)
C12 C7 C6 119.1(3)
C11 C10 C9 120.4(3)
C11 C10 H4 119.8
C9 C10 H4 119.8
C10 C11 C12 120.6(3)
C10 C11 H5 119.7
C12 C11 H5 119.7
O1 C12 C11 123.7(3)
O1 C12 C7 116.5(2)
C11 C12 C7 119.8(3)
O1 C13 H7 109.5
O1 C13 H8 109.5
H7 C13 H8 109.5
O1 C13 H6 109.5
H7 C13 H6 109.5
H8 C13 H6 109.5
O4 C22 H19 109.5
O4 C22 H21 109.5
H19 C22 H21 109.5
O4 C22 H20 109.5
H19 C22 H20 109.5
H21 C22 H20 109.5
O2 C14 H11 109.5
O2 C14 H9 109.5
H11 C14 H9 109.5
O2 C14 H10 109.5
H11 C14 H10 109.5
H9 C14 H10 109.5

loop_
_geom_bond_atom_site_label_1
_geom_bond_atom_site_label_2
_geom_bond_distance
O1 C12 1.366(4)
O1 C13 1.429(4)
O2 C9 1.369(4)
O2 C14 1.428(4)
O3 C18 1.366(4)
O3 C21 1.417(4)
O4 C22 1.442(4)
O4 H22 0.82
N1 C1 1.334(4)
N1 H1B 0.86
N1 H1A 0.86
N2 C1 1.330(4)
N2 N3 1.387(4)
N3 C4 1.306(4)
N4 C1 1.352(4)
N4 H4A 0.86
N4 H4B 0.86
C9 C8 1.390(4)
C9 C10 1.400(4)
C8 C7 1.401(5)
C8 H3 0.93
C4 C5 1.461(4)
C4 C15 1.484(5)
C6 C5 1.348(4)
C6 C7 1.467(4)
C6 H2 0.93
C5 H1 0.93
C15 C20 1.392(4)
C15 C16 1.410(4)
C20 C19 1.393(5)
C20 H15 0.93
C19 C18 1.399(4)
C19 H14 0.93
C18 C17 1.394(4)
C21 H17 0.96
C21 H16 0.96
C21 H18 0.96
C16 C17 1.373(5)
C16 H12 0.93
C17 H13 0.93
C7 C12 1.416(4)
C10 C11 1.375(5)
C10 H4 0.93
C11 C12 1.400(4)
C11 H5 0.93
C13 H7 0.96
C13 H8 0.96
C13 H6 0.96
C22 H19 0.96
C22 H21 0.96
C22 H20 0.96
C14 H11 0.96
C14 H9 0.96
C14 H10 0.96

loop_
_geom_torsion_atom_site_label_1
_geom_torsion_atom_site_label_2
_geom_torsion_atom_site_label_3
_geom_torsion_atom_site_label_4
_geom_torsion
C1 N2 N3 C4 161.8(2)
N3 N2 C1 N1 174.5(2)
N3 N2 C1 N4 -6.5(3)
C14 O2 C9 C8 -0.4(4)
C14 O2 C9 C10 179.8(2)
O2 C9 C8 C7 -178.0(2)
C10 C9 C8 C7 1.8(4)
N2 N3 C4 C5 -6.4(4)
N2 N3 C4 C15 171.4(2)
C7 C6 C5 C4 -176.8(2)
N3 C4 C5 C6 165.1(3)
C15 C4 C5 C6 -12.5(4)
N3 C4 C15 C20 128.3(3)
C5 C4 C15 C20 -53.9(4)
N3 C4 C15 C16 -50.2(3)
C5 C4 C15 C16 127.6(3)
C16 C15 C20 C19 0.2(4)
C4 C15 C20 C19 -178.3(2)
C15 C20 C19 C18 -0.7(4)
C21 O3 C18 C17 -175.4(2)
C21 O3 C18 C19 4.7(4)
C20 C19 C18 O3 -179.4(2)
C20 C19 C18 C17 0.8(4)
C20 C15 C16 C17 0.1(4)
C4 C15 C16 C17 178.7(2)
C15 C16 C17 C18 0.1(4)
O3 C18 C17 C16 179.6(2)
C19 C18 C17 C16 -0.5(4)
C9 C8 C7 C12 -0.3(4)
C9 C8 C7 C6 176.2(2)
C5 C6 C7 C8 -1.5(4)
C5 C6 C7 C12 175.1(2)
O2 C9 C10 C11 178.5(2)
C8 C9 C10 C11 -1.3(4)
C9 C10 C11 C12 -0.6(4)
C13 O1 C12 C11 7.8(4)
C13 O1 C12 C7 -172.3(2)
C10 C11 C12 O1 -178.1(2)
C10 C11 C12 C7 2.0(4)
C8 C7 C12 O1 178.5(2)
C6 C7 C12 O1 1.8(3)
C8 C7 C12 C11 -1.5(4)
C6 C7 C12 C11 -178.2(2)
